data_4332492
loop_
_publ_author_name
'Cotton, F. Albert'
'Murillo, Carlos A.'
'Wang, Xiaoping'
'Wilkinson, Chad C.'

_publ_section_title
;
 Homologues of the Easily Ionized Compound Mo2(hpp)4Containing Smaller
 Bicyclic Guanidinates
;
_journal_issue 14
_journal_name_full 'Inorganic Chemistry'
_journal_page_first 5493
_journal_page_last 5500
_journal_paper_doi 10.1021/ic060449e
_journal_volume 45
_journal_year 2006
_chemical_formula_moiety 'C27 H43 Cl11 Mo2 N12'
_chemical_formula_sum 'C27 H43 Cl11 Mo2 N12'
_chemical_formula_weight 1117.56
_chemical_name_systematic
; 
 ? 
;
_space_group_IT_number 2
_symmetry_cell_setting triclinic
_symmetry_space_group_name_Hall '-P 1'
_symmetry_space_group_name_H-M 'P -1'
_atom_sites_solution_hydrogens geom
_atom_sites_solution_primary direct
_atom_sites_solution_secondary difmap
_audit_creation_method SHELXL-97
_cell_angle_alpha 102.568(3)
_cell_angle_beta 97.518(3)
_cell_angle_gamma 116.077(3)
_cell_formula_units_Z 1
_cell_length_a 9.6019(17)
_cell_length_b 10.0355(18)
_cell_length_c 13.051(2)
_cell_measurement_reflns_used 2595
_cell_measurement_temperature 213(2)
_cell_measurement_theta_max 24.6735
_cell_measurement_theta_min 2.440
_cell_volume 1065.1(3)
_computing_cell_refinement 'Bruker SMART'
_computing_data_collection 'Bruker SMART'
_computing_data_reduction 'Bruker SAINT'
_computing_molecular_graphics XP
_computing_structure_refinement 'SHELXL-97 (Sheldrick, 1997)'
_computing_structure_solution 'SHELXS-97 (Sheldrick, 1990)'
_diffrn_ambient_temperature 213(2)
_diffrn_measured_fraction_theta_full 0.987
_diffrn_measured_fraction_theta_max 0.987
_diffrn_measurement_device_type 'Bruker SMART'
_diffrn_measurement_method /w-scans
_diffrn_radiation_monochromator graphite
_diffrn_radiation_source 'normal-focus sealed tube'
_diffrn_radiation_type MoK\a
_diffrn_radiation_wavelength 0.71073
_diffrn_reflns_av_R_equivalents 0.0175
_diffrn_reflns_av_sigmaI/netI 0.0354
_diffrn_reflns_limit_h_max 11
_diffrn_reflns_limit_h_min -6
_diffrn_reflns_limit_k_max 10
_diffrn_reflns_limit_k_min -11
_diffrn_reflns_limit_l_max 15
_diffrn_reflns_limit_l_min -15
_diffrn_reflns_number 6260
_diffrn_reflns_theta_full 25.00
_diffrn_reflns_theta_max 25.00
_diffrn_reflns_theta_min 2.38
_exptl_absorpt_coefficient_mu 1.317
_exptl_absorpt_correction_T_max 0.9371
_exptl_absorpt_correction_T_min 0.7342
_exptl_absorpt_correction_type multi-scan
_exptl_absorpt_process_details SADABS
_exptl_crystal_colour brown
_exptl_crystal_density_diffrn 1.742
_exptl_crystal_density_meas ?
_exptl_crystal_density_method 'not measured'
_exptl_crystal_description needle
_exptl_crystal_F_000 560
_exptl_crystal_size_max 0.25
_exptl_crystal_size_mid 0.08
_exptl_crystal_size_min 0.05
_refine_diff_density_max 1.354
_refine_diff_density_min -1.176
_refine_diff_density_rms 0.137
_refine_ls_extinction_method none
_refine_ls_goodness_of_fit_ref 1.082
_refine_ls_hydrogen_treatment noref
_refine_ls_matrix_type full
_refine_ls_number_parameters 251
_refine_ls_number_reflns 3704
_refine_ls_number_restraints 33
_refine_ls_restrained_S_all 1.084
_refine_ls_R_factor_all 0.0789
_refine_ls_R_factor_gt 0.0652
_refine_ls_shift/su_max 0.001
_refine_ls_shift/su_mean 0.000
_refine_ls_structure_factor_coef Fsqd
_refine_ls_weighting_details 'calc w=1/[\s^2^(Fo^2^)+(0.1176P)^2^+2.7186P] where P=(Fo^2^+2Fc^2^)/3'
_refine_ls_weighting_scheme calc
_refine_ls_wR_factor_gt 0.1821
_refine_ls_wR_factor_ref 0.1937
_reflns_number_gt 3085
_reflns_number_total 3704
_reflns_threshold_expression >2sigma(I)
_cod_data_source_file ic060449esup1.cif
_cod_data_source_block 5threeCHCl3
_cod_depositor_comments
;
The following automatic conversions were performed:

'_symmetry_cell_setting' value 'Triclinic' changed to 'triclinic'
according to /home/saulius/struct/CIF-dictionaries/cif_core.dic
dictionary named 'cif_core.dic' version 2.4.2 from 2011-04-26.

Automatic conversion script
Id: cif_fix_values 1891 2012-01-12 08:04:46Z andrius 

The following automatic conversions were performed:

'_exptl_crystal_density_meas' value 'not measured' was changed to '?'
- the value is perceived as not measured.

Automatic conversion script
Id: cif_fix_values 3008 2015-01-20 13:52:24Z robertas 
;
_cod_original_sg_symbol_H-M P-1
_cod_database_code 4332492

loop_
_symmetry_equiv_pos_as_xyz
'x, y, z'
'-x, -y, -z'

loop_
_atom_site_label
_atom_site_type_symbol
_atom_site_fract_x
_atom_site_fract_y
_atom_site_fract_z
_atom_site_U_iso_or_equiv
_atom_site_adp_type
_atom_site_occupancy
_atom_site_symmetry_multiplicity
_atom_site_calc_flag
_atom_site_refinement_flags
_atom_site_disorder_assembly
_atom_site_disorder_group
Mo1 Mo 0.57355(7) 0.62215(6) 0.55468(4) 0.0383(2) Uani 1 1 d . . .
Cl1 Cl 0.7573(2) 0.9346(2) 0.68528(16) 0.0570(5) Uani 1 1 d . . .
Cl6 Cl 0.5811(5) 0.2425(4) 0.7321(3) 0.1144(11) Uani 1 1 d D . .
C3 C 0.3693(8) 0.4169(7) 0.6663(5) 0.0405(14) Uani 1 1 d . . .
N1 N 0.3220(7) 0.3094(6) 0.5676(4) 0.0424(12) Uani 1 1 d . . .
N2 N 0.4835(7) 0.5626(6) 0.6867(4) 0.0456(13) Uani 1 1 d . . .
C9 C 0.7454(9) 0.4403(8) 0.5635(6) 0.0469(16) Uani 1 1 d . A .
Cl5 Cl 0.5049(7) 0.0741(5) 0.8837(4) 0.171(2) Uani 1 1 d D . .
N4 N 0.6105(7) 0.3298(6) 0.4886(5) 0.0444(13) Uani 1 1 d . . .
N5 N 0.7650(7) 0.5812(7) 0.6121(5) 0.0494(14) Uani 1 1 d . . .
N3 N 0.2911(9) 0.3629(9) 0.7382(6) 0.0642(18) Uani 1 1 d . . .
N6 N 0.8569(9) 0.3950(9) 0.5819(7) 0.072(2) Uani 1 1 d . . .
Cl4 Cl 0.8105(8) 0.3460(7) 0.9357(4) 0.202(3) Uani 1 1 d D . .
C1 C 0.1874(10) 0.1653(9) 0.5671(6) 0.061(2) Uani 1 1 d D . .
H1A H 0.2036 0.0763 0.5374 0.073 Uiso 1 1 calc R . .
H1B H 0.0874 0.1490 0.5226 0.073 Uiso 1 1 calc R . .
C7 C 0.6298(10) 0.1915(10) 0.4482(8) 0.072(2) Uani 1 1 d D . .
H7A H 0.6332 0.1747 0.3719 0.086 Uiso 1 1 calc R A .
H7B H 0.5402 0.0983 0.4539 0.086 Uiso 1 1 calc R . .
C2 C 0.1802(11) 0.1823(12) 0.6839(8) 0.091(3) Uani 1 1 d D . .
H2A H 0.2227 0.1230 0.7149 0.109 Uiso 1 1 calc R . .
H2B H 0.0704 0.1491 0.6909 0.109 Uiso 1 1 calc R . .
C8 C 0.7864(12) 0.2245(11) 0.5188(8) 0.081(3) Uani 1 1 d D A .
H8A H 0.7682 0.1598 0.5673 0.097 Uiso 1 1 calc R . .
H8B H 0.8558 0.2075 0.4749 0.097 Uiso 1 1 calc R . .
C4 C 0.3180(14) 0.4281(14) 0.8460(8) 0.104(4) Uani 1 1 d D . .
H4A H 0.3248 0.3578 0.8856 0.125 Uiso 1 1 calc R . .
H4B H 0.2299 0.4477 0.8603 0.125 Uiso 1 1 calc R . .
C25 C 0.6570(9) 0.1875(9) 0.8333(6) 0.102(4) Uani 1 1 d D . .
H25A H 0.7021 0.1223 0.7998 0.122 Uiso 1 1 calc R . .
C5 C 0.4771(17) 0.5827(14) 0.8835(9) 0.136(5) Uani 1 1 d DU . .
H5A H 0.4707 0.6551 0.9442 0.163 Uiso 1 1 calc R . .
H5B H 0.5635 0.5625 0.9111 0.163 Uiso 1 1 calc R . .
C10 C 0.9976(14) 0.4749(13) 0.6651(9) 0.095(3) Uani 0.57(3) 1 d PD A 1
H10A H 1.0904 0.5134 0.6345 0.114 Uiso 0.57(3) 1 calc PR A 1
H10B H 1.0059 0.4042 0.7037 0.114 Uiso 0.57(3) 1 calc PR A 1
C11 C 0.998(3) 0.610(2) 0.7431(17) 0.081(6) Uani 0.57(3) 1 d PD A 1
H11E H 1.1087 0.6845 0.7852 0.097 Uiso 0.57(3) 1 calc PR A 1
H11F H 0.9361 0.5714 0.7941 0.097 Uiso 0.57(3) 1 calc PR A 1
C12 C 0.929(5) 0.694(6) 0.689(5) 0.070(8) Uani 0.57(3) 1 d PD A 1
H11A H 1.0018 0.7493 0.6481 0.084 Uiso 0.57(3) 1 calc PR A 1
H11B H 0.9210 0.7713 0.7444 0.084 Uiso 0.57(3) 1 calc PR A 1
C6 C 0.5233(14) 0.6635(10) 0.7962(6) 0.085(3) Uani 1 1 d D . .
H6A H 0.4708 0.7277 0.7945 0.102 Uiso 1 1 calc R . .
H6B H 0.6394 0.7341 0.8189 0.102 Uiso 1 1 calc R . .
C10A C 0.9976(14) 0.4749(13) 0.6651(9) 0.095(3) Uani 0.43(3) 1 d PD A 2
H10C H 1.0860 0.4674 0.6392 0.114 Uiso 0.43(3) 1 calc PR A 2
H10D H 0.9835 0.4324 0.7261 0.114 Uiso 0.43(3) 1 calc PR A 2
C11A C 1.031(4) 0.641(2) 0.699(3) 0.081(6) Uani 0.43(3) 1 d PD A 2
H11G H 1.0793 0.6898 0.6458 0.097 Uiso 0.43(3) 1 calc PR A 2
H11H H 1.1111 0.6961 0.7690 0.097 Uiso 0.43(3) 1 calc PR A 2
C12A C 0.890(6) 0.669(9) 0.709(7) 0.070(8) Uani 0.43(3) 1 d PD A 2
H11C H 0.8513 0.6379 0.7703 0.084 Uiso 0.43(3) 1 calc PR A 2
H11D H 0.9243 0.7800 0.7231 0.084 Uiso 0.43(3) 1 calc PR A 2
Cl3 Cl 1.1519(9) 1.0268(10) 0.9559(5) 0.294(6) Uani 1 1 d D . .
Cl2 Cl 0.9467(13) 0.7880(12) 1.0036(6) 0.164(4) Uani 0.50 1 d PD . .
C26 C 1.0325(18) 0.9867(16) 1.0445(12) 0.142(14) Uani 0.50 1 d PD . .

loop_
_atom_site_aniso_label
_atom_site_aniso_U_11
_atom_site_aniso_U_22
_atom_site_aniso_U_33
_atom_site_aniso_U_23
_atom_site_aniso_U_13
_atom_site_aniso_U_12
Mo1 0.0401(4) 0.0250(3) 0.0385(4) 0.0053(2) 0.0008(2) 0.0107(3)
Cl1 0.0568(11) 0.0328(9) 0.0633(11) 0.0037(7) 0.0093(9) 0.0132(8)
Cl6 0.143(3) 0.121(3) 0.150(3) 0.082(2) 0.074(2) 0.095(2)
C3 0.039(3) 0.038(3) 0.044(4) 0.016(3) 0.007(3) 0.018(3)
N1 0.042(3) 0.030(3) 0.048(3) 0.012(2) 0.008(2) 0.012(2)
N2 0.054(3) 0.033(3) 0.039(3) 0.007(2) 0.006(3) 0.015(3)
C9 0.049(4) 0.043(4) 0.051(4) 0.020(3) 0.008(3) 0.022(3)
Cl5 0.291(6) 0.129(3) 0.162(4) 0.091(3) 0.152(4) 0.113(4)
N4 0.050(3) 0.034(3) 0.049(3) 0.014(2) 0.008(3) 0.022(3)
N5 0.040(3) 0.042(3) 0.049(3) 0.008(3) -0.005(3) 0.013(3)
N3 0.066(4) 0.073(5) 0.072(4) 0.035(4) 0.031(4) 0.040(4)
N6 0.060(4) 0.078(5) 0.092(5) 0.036(4) 0.014(4) 0.043(4)
Cl4 0.228(6) 0.177(5) 0.104(3) -0.016(3) 0.023(3) 0.049(4)
C1 0.056(5) 0.039(4) 0.070(5) 0.011(4) 0.023(4) 0.009(4)
C7 0.070(6) 0.048(5) 0.099(7) 0.016(4) 0.015(5) 0.036(4)
C2 0.050(5) 0.079(7) 0.115(9) 0.040(6) 0.020(5) 0.002(5)
C8 0.104(8) 0.074(6) 0.098(7) 0.033(5) 0.037(6) 0.067(6)
C4 0.115(10) 0.139(11) 0.065(6) 0.026(7) 0.027(6) 0.068(9)
C25 0.165(12) 0.097(8) 0.078(7) 0.029(6) 0.053(7) 0.085(9)
C5 0.152(9) 0.114(8) 0.116(8) 0.035(6) 0.069(7) 0.034(6)
C10 0.079(7) 0.101(8) 0.105(8) 0.026(7) -0.001(6) 0.054(7)
C11 0.078(12) 0.076(10) 0.095(15) 0.033(8) 0.000(10) 0.046(10)
C12 0.04(2) 0.055(18) 0.08(2) -0.002(8) -0.018(11) 0.014(19)
C6 0.110(8) 0.057(5) 0.043(4) 0.001(4) 0.014(5) 0.012(5)
C10A 0.079(7) 0.101(8) 0.105(8) 0.026(7) -0.001(6) 0.054(7)
C11A 0.078(12) 0.076(10) 0.095(15) 0.033(8) 0.000(10) 0.046(10)
C12A 0.04(2) 0.055(18) 0.08(2) -0.002(8) -0.018(11) 0.014(19)
Cl3 0.222(7) 0.289(9) 0.114(4) 0.033(5) -0.022(4) -0.063(6)
Cl2 0.190(9) 0.154(8) 0.087(5) 0.008(5) 0.022(5) 0.048(7)
C26 0.059(13) 0.21(3) 0.110(18) 0.11(2) -0.030(12) 0.012(16)

loop_
_atom_type_symbol
_atom_type_description
_atom_type_scat_dispersion_real
_atom_type_scat_dispersion_imag
_atom_type_scat_source
C C 0.0033 0.0016 'International Tables Vol C Tables 4.2.6.8 and 6.1.1.4'
H H 0.0000 0.0000 'International Tables Vol C Tables 4.2.6.8 and 6.1.1.4'
N N 0.0061 0.0033 'International Tables Vol C Tables 4.2.6.8 and 6.1.1.4'
Cl Cl 0.1484 0.1585 'International Tables Vol C Tables 4.2.6.8 and 6.1.1.4'
Mo Mo -1.6832 0.6857 'International Tables Vol C Tables 4.2.6.8 and 6.1.1.4'

loop_
_geom_angle_atom_site_label_1
_geom_angle_atom_site_label_2
_geom_angle_atom_site_label_3
_geom_angle
_geom_angle_site_symmetry_1
_geom_angle_site_symmetry_3
N4 Mo1 N1 93.5(2) 2_666 2_666
N4 Mo1 N2 89.1(2) 2_666 .
N1 Mo1 N2 176.0(2) 2_666 .
N4 Mo1 N5 175.6(2) 2_666 .
N1 Mo1 N5 89.7(2) 2_666 .
N2 Mo1 N5 87.5(2) . .
N4 Mo1 Mo1 90.87(16) 2_666 2_666
N1 Mo1 Mo1 90.75(15) 2_666 2_666
N2 Mo1 Mo1 92.25(15) . 2_666
N5 Mo1 Mo1 92.16(16) . 2_666
N4 Mo1 Cl1 87.80(16) 2_666 .
N1 Mo1 Cl1 87.39(15) 2_666 .
N2 Mo1 Cl1 89.68(15) . .
N5 Mo1 Cl1 89.28(16) . .
Mo1 Mo1 Cl1 177.64(5) 2_666 .
N2 C3 N3 124.3(7) . .
N2 C3 N1 121.3(6) . .
N3 C3 N1 114.4(6) . .
C3 N1 C1 108.6(6) . .
C3 N1 Mo1 118.9(4) . 2_666
C1 N1 Mo1 132.0(5) . 2_666
C3 N2 C6 115.1(6) . .
C3 N2 Mo1 116.5(4) . .
C6 N2 Mo1 128.3(5) . .
N5 C9 N4 122.0(6) . .
N5 C9 N6 124.7(7) . .
N4 C9 N6 113.3(7) . .
C9 N4 C7 108.5(6) . .
C9 N4 Mo1 119.5(5) . 2_666
C7 N4 Mo1 132.0(5) . 2_666
C9 N5 C12A 115(2) . .
C9 N5 C12 114.4(17) . .
C9 N5 Mo1 115.3(4) . .
C12A N5 Mo1 128(2) . .
C12 N5 Mo1 129.8(15) . .
C3 N3 C4 131.1(8) . .
C3 N3 C2 106.9(7) . .
C4 N3 C2 120.3(8) . .
C9 N6 C10 126.1(8) . .
C9 N6 C8 109.2(7) . .
C10 N6 C8 122.7(7) . .
N1 C1 C2 106.5(6) . .
N4 C7 C8 106.2(7) . .
C1 C2 N3 101.1(6) . .
N6 C8 C7 101.8(6) . .
N3 C4 C5 107.9(10) . .
Cl5 C25 Cl4 111.5(5) . .
Cl5 C25 Cl6 110.3(5) . .
Cl4 C25 Cl6 112.2(5) . .
C6 C5 C4 115.7(10) . .
N6 C10 C11 109.9(12) . .
C10 C11 C12 114(3) . .
C11 C12 N5 111(3) . .
N2 C6 C5 116.6(8) . .
N5 C12A C11A 110(5) . .
C26 Cl3 C26 47.4(11) 2_777 .
C26 Cl3 Cl2 68.6(8) . 2_777
C26 Cl2 Cl3 45.0(6) . 2_777
C26 C26 Cl2 102.0(16) 2_777 .
C26 C26 Cl3 66.5(12) 2_777 2_777
Cl2 C26 Cl3 90.2(8) . 2_777
C26 C26 Cl3 66.1(10) 2_777 .
Cl2 C26 Cl3 99.3(9) . .
Cl3 C26 Cl3 132.6(11) 2_777 .

loop_
_geom_bond_atom_site_label_1
_geom_bond_atom_site_label_2
_geom_bond_distance
_geom_bond_site_symmetry_2
Mo1 N4 2.069(6) 2_666
Mo1 N1 2.077(6) 2_666
Mo1 N2 2.111(6) .
Mo1 N5 2.132(6) .
Mo1 Mo1 2.2243(10) 2_666
Mo1 Cl1 2.8059(19) .
Cl6 C25 1.731(7) .
C3 N2 1.325(9) .
C3 N3 1.337(9) .
C3 N1 1.356(9) .
N1 C1 1.453(9) .
N2 C6 1.450(9) .
C9 N5 1.334(9) .
C9 N4 1.341(9) .
C9 N6 1.349(10) .
Cl5 C25 1.726(7) .
N4 C7 1.473(9) .
N5 C12A 1.42(8) .
N5 C12 1.52(6) .
N3 C4 1.353(12) .
N3 C2 1.571(13) .
N6 C10 1.390(12) .
N6 C8 1.511(12) .
Cl4 C25 1.728(7) .
C1 C2 1.510(9) .
C7 C8 1.512(9) .
C4 C5 1.5395(11) .
C5 C6 1.5391(11) .
C10 C11 1.505(10) .
C11 C12 1.508(11) .
C11A C12A 1.509(11) .
Cl3 C26 1.720(9) .
Cl2 C26 1.708(9) .
